data_4003446
loop_
_publ_author_name
'He, Lei'
'Zhou, Lin'
'Shi, Ping-Ping'
'Ye, Qiong'
'Fu, Da-Wei'

_publ_section_title
;
 One-Dimensional Cadmium Thiocyanate Perovskite Ferroelastics Tuned by
 Halogen Substitution
;
_journal_name_full 'Chemistry of Materials'
_journal_paper_doi 10.1021/acs.chemmater.9b04232
_journal_year 2019
_chemical_formula_sum 'C10 H18 Cd N4 S3'
_chemical_formula_weight 402.86
_space_group_IT_number 194
_space_group_name_Hall '-P 6c 2c'
_space_group_name_H-M_alt 'P 63/m m c'
_symmetry_cell_setting hexagonal
_symmetry_space_group_name_Hall '-P 6c 2c'
_symmetry_space_group_name_H-M 'P 63/m m c'
_atom_sites_solution_primary direct
_atom_sites_solution_secondary difmap
_audit_creation_method SHELXL-97
_cell_angle_alpha 90.00
_cell_angle_beta 90.00
_cell_angle_gamma 120.00
_cell_formula_units_Z 2
_cell_length_a 9.5741(8)
_cell_length_b 9.5741(8)
_cell_length_c 10.7918(6)
_cell_measurement_reflns_used 203
_cell_measurement_temperature 293(2)
_cell_measurement_theta_max 24.97
_cell_measurement_theta_min 2.46
_cell_volume 856.68(11)
_computing_structure_refinement 'SHELXL-97 (Sheldrick, 1997)'
_computing_structure_solution 'SHELXS-97 (Sheldrick, 1990)'
_diffrn_ambient_temperature 293(2)
_diffrn_measured_fraction_theta_full 1.000
_diffrn_measured_fraction_theta_max 1.000
_diffrn_measurement_device_type 'XtaLAB Synergy R, DW system, HyPix'
_diffrn_measurement_method '\w scans'
_diffrn_radiation_monochromator graphite
_diffrn_radiation_source 'fine-focus sealed tube'
_diffrn_radiation_type MoK\a
_diffrn_radiation_wavelength 0.71073
_diffrn_reflns_av_R_equivalents 0.0234
_diffrn_reflns_av_sigmaI/netI 0.0128
_diffrn_reflns_limit_h_max 11
_diffrn_reflns_limit_h_min -11
_diffrn_reflns_limit_k_max 10
_diffrn_reflns_limit_k_min -10
_diffrn_reflns_limit_l_max 12
_diffrn_reflns_limit_l_min -12
_diffrn_reflns_number 3375
_diffrn_reflns_theta_full 24.97
_diffrn_reflns_theta_max 24.97
_diffrn_reflns_theta_min 2.46
_exptl_absorpt_coefficient_mu 1.627
_exptl_absorpt_correction_T_max 0.7364
_exptl_absorpt_correction_T_min 0.7364
_exptl_absorpt_correction_type multi-scan
_exptl_crystal_colour colorless
_exptl_crystal_density_diffrn 1.492
_exptl_crystal_density_method 'not measured'
_exptl_crystal_description columnar
_exptl_crystal_F_000 404
_exptl_crystal_size_max 0.20
_exptl_crystal_size_mid 0.20
_exptl_crystal_size_min 0.20
_refine_diff_density_max 1.813
_refine_diff_density_min -1.773
_refine_diff_density_rms 0.264
_refine_ls_extinction_coef 0.221(8)
_refine_ls_extinction_expression Fc^*^=kFc[1+0.001xFc^2^\l^3^/sin(2\q)]^-1/4^
_refine_ls_extinction_method SHELXL
_refine_ls_goodness_of_fit_ref 1.173
_refine_ls_matrix_type full
_refine_ls_number_parameters 17
_refine_ls_number_reflns 323
_refine_ls_number_restraints 6
_refine_ls_restrained_S_all 1.159
_refine_ls_R_factor_all 0.2203
_refine_ls_R_factor_gt 0.2030
_refine_ls_shift/su_max 0.007
_refine_ls_shift/su_mean 0.001
_refine_ls_structure_factor_coef Fsqd
_refine_ls_weighting_details 'calc w=1/[\s^2^(Fo^2^)+(0.0000P)^2^+20.0000P] where P=(Fo^2^+2Fc^2^)/3'
_refine_ls_weighting_scheme calc
_refine_ls_wR_factor_gt 0.3833
_refine_ls_wR_factor_ref 0.3848
_reflns_number_gt 203
_reflns_number_total 323
_reflns_threshold_expression >2sigma(I)
_cod_data_source_file cm9b04232_si_003.cif
_cod_data_source_block H_293K
_cod_depositor_comments
;
The following automatic conversions were performed:

data item '_exptl_absorpt_correction_type' value 'Multi-scan' was
changed to 'multi-scan' in accordance with the
/home/data/users/saulius/crontab/automatic-downloads/rss-feeds/ACS/lib/dictionaries/cif_core.dic
dictionary named 'cif_core.dic' version 2.4.2 last updated on
2011-04-26.

Automatic conversion script
Id: cif_fix_values 7556 2019-12-06 15:28:31Z antanas 
;
_cod_original_cell_volume 856.68(17)
_cod_database_code 4003446

loop_
_symmetry_equiv_pos_as_xyz
'x, y, z'
'-y, x-y, z'
'-x+y, -x, z'
'-x, -y, z+1/2'
'y, -x+y, z+1/2'
'x-y, x, z+1/2'
'y, x, -z'
'x-y, -y, -z'
'-x, -x+y, -z'
'-y, -x, -z+1/2'
'-x+y, y, -z+1/2'
'x, x-y, -z+1/2'
'-x, -y, -z'
'y, -x+y, -z'
'x-y, x, -z'
'x, y, -z-1/2'
'-y, x-y, -z-1/2'
'-x+y, -x, -z-1/2'
'-y, -x, z'
'-x+y, y, z'
'x, x-y, z'
'y, x, z-1/2'
'x-y, -y, z-1/2'
'-x, -x+y, z-1/2'

loop_
_atom_site_label
_atom_site_type_symbol
_atom_site_fract_x
_atom_site_fract_y
_atom_site_fract_z
_atom_site_U_iso_or_equiv
_atom_site_adp_type
_atom_site_occupancy
_atom_site_symmetry_multiplicity
_atom_site_calc_flag
_atom_site_refinement_flags
Cd1 Cd 0.0000 1.0000 0.0000 0.1730(16) Uani 1 12 d SD
S1 S 0.15268(17) 0.84732(17) 0.1304(4) 0.157(4) Uani 0.50 2 d SPD
C1 C 0.1175(3) 0.8825(3) 0.2500 0.1730(16) Uani 1 4 d SD
N2 N 0.3333 0.6667 0.2500 0.1730(16) Uani 1 12 d SD
C4 C 0.423185(3) 0.846371(5) 0.2500 0.1730(16) Uani 1 4 d SD
C2 C 0.3333 0.6667 0.111932(3) 0.1730(16) Uani 1 6 d SD
C3 C 0.280018(5) 0.719982(5) -0.001497(5) 0.1730(16) Uani 0.33 2 d SPD
N1 N 0.08632(17) 0.91368(17) 0.14015(17) 0.1730(16) Uani 0.50 2 d SPD

loop_
_atom_site_aniso_label
_atom_site_aniso_U_11
_atom_site_aniso_U_22
_atom_site_aniso_U_33
_atom_site_aniso_U_23
_atom_site_aniso_U_13
_atom_site_aniso_U_12
Cd1 0.214(2) 0.214(2) 0.0910(16) 0.000 0.000 0.1070(12)
S1 0.208(4) 0.208(4) 0.085(4) -0.007(3) 0.007(3) 0.125(5)
C1 0.214(2) 0.214(2) 0.0910(16) 0.000 0.000 0.1070(12)
N2 0.214(2) 0.214(2) 0.0910(16) 0.000 0.000 0.1070(12)
C4 0.214(2) 0.214(2) 0.0910(16) 0.000 0.000 0.1070(12)
C2 0.214(2) 0.214(2) 0.0910(16) 0.000 0.000 0.1070(12)
C3 0.214(2) 0.214(2) 0.0910(16) 0.000 0.000 0.1070(12)
N1 0.214(2) 0.214(2) 0.0910(16) 0.000 0.000 0.1070(12)

loop_
_atom_type_symbol
_atom_type_description
_atom_type_scat_dispersion_real
_atom_type_scat_dispersion_imag
_atom_type_scat_source
C C 0.0033 0.0016 'International Tables Vol C Tables 4.2.6.8 and 6.1.1.4'
H H 0.0000 0.0000 'International Tables Vol C Tables 4.2.6.8 and 6.1.1.4'
N N 0.0061 0.0033 'International Tables Vol C Tables 4.2.6.8 and 6.1.1.4'
S S 0.1246 0.1234 'International Tables Vol C Tables 4.2.6.8 and 6.1.1.4'
Cd Cd -0.8075 1.2024 'International Tables Vol C Tables 4.2.6.8 and 6.1.1.4'

loop_
_geom_angle_atom_site_label_1
_geom_angle_atom_site_label_2
_geom_angle_atom_site_label_3
_geom_angle
_geom_angle_site_symmetry_1
_geom_angle_site_symmetry_3
N1 Cd1 N1 73.07(11) 2_675 .
N1 Cd1 N1 106.93(11) 2_675 13_575
N1 Cd1 N1 180.0 . 13_575
N1 Cd1 N1 73.07(11) 2_675 3_465
N1 Cd1 N1 73.07(11) . 3_465
N1 Cd1 N1 106.93(11) 13_575 3_465
N1 Cd1 N1 180.0 2_675 14_455
N1 Cd1 N1 106.93(11) . 14_455
N1 Cd1 N1 73.07(11) 13_575 14_455
N1 Cd1 N1 106.93(11) 3_465 14_455
N1 Cd1 N1 106.93(11) 2_675 15_665
N1 Cd1 N1 106.93(11) . 15_665
N1 Cd1 N1 73.07(11) 13_575 15_665
N1 Cd1 N1 180.0 3_465 15_665
N1 Cd1 N1 73.07(11) 14_455 15_665
N1 Cd1 S1 93.01(8) 2_675 15_665
N1 Cd1 S1 93.01(8) . 15_665
N1 Cd1 S1 86.99(8) 13_575 15_665
N1 Cd1 S1 162.50(11) 3_465 15_665
N1 Cd1 S1 86.99(8) 14_455 15_665
N1 Cd1 S1 17.50(11) 15_665 15_665
N1 Cd1 S1 93.01(8) 2_675 13_575
N1 Cd1 S1 162.50(11) . 13_575
N1 Cd1 S1 17.50(11) 13_575 13_575
N1 Cd1 S1 93.01(8) 3_465 13_575
N1 Cd1 S1 86.99(8) 14_455 13_575
N1 Cd1 S1 86.99(8) 15_665 13_575
S1 Cd1 S1 98.38(11) 15_665 13_575
N1 Cd1 S1 86.99(8) 2_675 .
N1 Cd1 S1 17.50(11) . .
N1 Cd1 S1 162.50(11) 13_575 .
N1 Cd1 S1 86.99(8) 3_465 .
N1 Cd1 S1 93.01(8) 14_455 .
N1 Cd1 S1 93.01(8) 15_665 .
S1 Cd1 S1 81.62(11) 15_665 .
S1 Cd1 S1 180.00(4) 13_575 .
N1 Cd1 S1 86.99(8) 2_675 3_465
N1 Cd1 S1 86.99(8) . 3_465
N1 Cd1 S1 93.01(8) 13_575 3_465
N1 Cd1 S1 17.50(11) 3_465 3_465
N1 Cd1 S1 93.01(8) 14_455 3_465
N1 Cd1 S1 162.50(11) 15_665 3_465
S1 Cd1 S1 180.0 15_665 3_465
S1 Cd1 S1 81.62(11) 13_575 3_465
S1 Cd1 S1 98.38(11) . 3_465
N1 Cd1 S1 162.50(11) 2_675 14_455
N1 Cd1 S1 93.01(8) . 14_455
N1 Cd1 S1 86.99(8) 13_575 14_455
N1 Cd1 S1 93.01(8) 3_465 14_455
N1 Cd1 S1 17.50(11) 14_455 14_455
N1 Cd1 S1 86.99(8) 15_665 14_455
S1 Cd1 S1 98.38(11) 15_665 14_455
S1 Cd1 S1 98.39(11) 13_575 14_455
S1 Cd1 S1 81.62(11) . 14_455
S1 Cd1 S1 81.62(11) 3_465 14_455
N1 Cd1 S1 17.50(11) 2_675 2_675
N1 Cd1 S1 86.99(8) . 2_675
N1 Cd1 S1 93.01(8) 13_575 2_675
N1 Cd1 S1 86.99(8) 3_465 2_675
N1 Cd1 S1 162.50(11) 14_455 2_675
N1 Cd1 S1 93.01(8) 15_665 2_675
S1 Cd1 S1 81.62(11) 15_665 2_675
S1 Cd1 S1 81.62(11) 13_575 2_675
S1 Cd1 S1 98.38(11) . 2_675
S1 Cd1 S1 98.38(11) 3_465 2_675
S1 Cd1 S1 180.0 14_455 2_675
N1 S1 C1 60.2(3) . .
N1 S1 Cd1 34.51(18) . .
C1 S1 Cd1 94.7(2) . .
N1 C1 N1 132.9(4) 16_556 .
N1 C1 S1 179.2(4) 16_556 .
N1 C1 S1 47.89(17) . .
N1 C1 S1 47.89(17) 16_556 16_556
N1 C1 S1 179.2(4) . 16_556
S1 C1 S1 131.3(4) . 16_556
C2 N2 C4 90.0 16_556 .
C2 N2 C2 180.0 16_556 .
C4 N2 C2 90.0 . .
C2 N2 C4 90.0 16_556 3_565
C4 N2 C4 120.0 . 3_565
C2 N2 C4 90.0 . 3_565
C2 N2 C4 90.0 16_556 2_665
C4 N2 C4 120.0 . 2_665
C2 N2 C4 90.0 . 2_665
C4 N2 C4 120.002(1) 3_565 2_665
N2 C2 C3 144.162(4) . 2_665
N2 C2 C3 144.161(4) . .
C3 C2 C3 60.935(6) 2_665 .
N2 C2 C3 144.161(4) . 3_565
C3 C2 C3 60.938(6) 2_665 3_565
C3 C2 C3 60.937(6) . 3_565
C2 C3 C3 59.532(3) . 2_665
C2 C3 C3 59.531(3) . 3_565
C3 C3 C3 60.0 2_665 3_565
S1 N1 C1 71.9(3) . .
S1 N1 Cd1 128.0(3) . .
C1 N1 Cd1 160.1(3) . .

loop_
_geom_bond_atom_site_label_1
_geom_bond_atom_site_label_2
_geom_bond_distance
_geom_bond_site_symmetry_2
Cd1 N1 2.082(2) 2_675
Cd1 N1 2.082(2) .
Cd1 N1 2.082(2) 13_575
Cd1 N1 2.082(2) 3_465
Cd1 N1 2.082(2) 14_455
Cd1 N1 2.082(2) 15_665
Cd1 S1 2.897(3) 15_665
Cd1 S1 2.897(3) 13_575
Cd1 S1 2.897(3) .
Cd1 S1 2.897(3) 3_465
Cd1 S1 2.897(3) 14_455
Cd1 S1 2.897(3) 2_675
S1 N1 1.105(4) .
S1 C1 1.416(5) .
C1 N1 1.293(2) 16_556
C1 N1 1.293(2) .
C1 S1 1.416(5) 16_556
N2 C2 1.4900 16_556
N2 C4 1.49000(13) .
N2 C2 1.4900 .
N2 C4 1.49000(13) 3_565
N2 C4 1.49003(13) 2_665
C2 C3 1.5100 2_665
C2 C3 1.5100 .
C2 C3 1.5100 3_565
C3 C3 1.53129(18) 2_665
C3 C3 1.53134(18) 3_565

loop_
_geom_torsion_atom_site_label_1
_geom_torsion_atom_site_label_2
_geom_torsion_atom_site_label_3
_geom_torsion_atom_site_label_4
_geom_torsion
_geom_torsion_site_symmetry_1
_geom_torsion_site_symmetry_4
N1 Cd1 S1 N1 36.59(5) 2_675 .
N1 Cd1 S1 N1 179.999(2) 13_575 .
N1 Cd1 S1 N1 -36.59(5) 3_465 .
N1 Cd1 S1 N1 -143.41(5) 14_455 .
N1 Cd1 S1 N1 143.41(5) 15_665 .
S1 Cd1 S1 N1 130.09(7) 15_665 .
S1 Cd1 S1 N1 22(2) 13_575 .
S1 Cd1 S1 N1 -49.91(7) 3_465 .
S1 Cd1 S1 N1 -130.09(7) 14_455 .
S1 Cd1 S1 N1 49.91(7) 2_675 .
N1 Cd1 S1 C1 36.59(5) 2_675 .
N1 Cd1 S1 C1 -0.001(1) . .
N1 Cd1 S1 C1 179.998(1) 13_575 .
N1 Cd1 S1 C1 -36.59(5) 3_465 .
N1 Cd1 S1 C1 -143.41(5) 14_455 .
N1 Cd1 S1 C1 143.41(5) 15_665 .
S1 Cd1 S1 C1 130.09(7) 15_665 .
S1 Cd1 S1 C1 22(2) 13_575 .
S1 Cd1 S1 C1 -49.91(7) 3_465 .
S1 Cd1 S1 C1 -130.09(7) 14_455 .
S1 Cd1 S1 C1 49.91(7) 2_675 .
N1 S1 C1 N1 180(3) . 16_556
Cd1 S1 C1 N1 180(3) . 16_556
Cd1 S1 C1 N1 0.0 . .
N1 S1 C1 S1 180.0 . 16_556
Cd1 S1 C1 S1 180.000(2) . 16_556
C2 N2 C2 C3 90.00(9) 16_556 2_665
C4 N2 C2 C3 180.0 . 2_665
C4 N2 C2 C3 60.0 3_565 2_665
C4 N2 C2 C3 -60.0 2_665 2_665
C2 N2 C2 C3 -150.00(9) 16_556 .
C4 N2 C2 C3 -60.0 . .
C4 N2 C2 C3 180.0 3_565 .
C4 N2 C2 C3 60.0 2_665 .
C2 N2 C2 C3 -30.00(9) 16_556 3_565
C4 N2 C2 C3 60.0 . 3_565
C4 N2 C2 C3 -60.0 3_565 3_565
C4 N2 C2 C3 180.0 2_665 3_565
N2 C2 C3 C3 -144.541(1) . 2_665
C3 C2 C3 C3 70.917(3) 3_565 2_665
N2 C2 C3 C3 144.542(1) . 3_565
C3 C2 C3 C3 -70.917(3) 2_665 3_565
Cd1 S1 N1 C1 180.0 . .
C1 S1 N1 Cd1 179.999(1) . .
N1 C1 N1 S1 180.002(1) 16_556 .
S1 C1 N1 S1 0.00(12) 16_556 .
N1 C1 N1 Cd1 0.004(3) 16_556 .
S1 C1 N1 Cd1 180.001(3) . .
S1 C1 N1 Cd1 180(3) 16_556 .
N1 Cd1 N1 S1 -141.52(3) 2_675 .
N1 Cd1 N1 S1 -27.2(13) 13_575 .
N1 Cd1 N1 S1 141.52(3) 3_465 .
N1 Cd1 N1 S1 38.48(3) 14_455 .
N1 Cd1 N1 S1 -38.48(3) 15_665 .
S1 Cd1 N1 S1 -49.28(5) 15_665 .
S1 Cd1 N1 S1 180.001(1) 13_575 .
S1 Cd1 N1 S1 130.72(5) 3_465 .
S1 Cd1 N1 S1 49.28(5) 14_455 .
S1 Cd1 N1 S1 -130.72(5) 2_675 .
N1 Cd1 N1 C1 38.48(3) 2_675 .
N1 Cd1 N1 C1 152.8(13) 13_575 .
N1 Cd1 N1 C1 -38.48(3) 3_465 .
N1 Cd1 N1 C1 -141.52(3) 14_455 .
N1 Cd1 N1 C1 141.52(3) 15_665 .
S1 Cd1 N1 C1 130.71(5) 15_665 .
S1 Cd1 N1 C1 -0.001(3) 13_575 .
S1 Cd1 N1 C1 179.998(3) . .
S1 Cd1 N1 C1 -49.28(5) 3_465 .
S1 Cd1 N1 C1 -130.72(5) 14_455 .
S1 Cd1 N1 C1 49.28(5) 2_675 .
